data_1530268
loop_
_publ_author_name
'Lee, M.-R.'
'Jaulmes, S.'

_publ_section_title
;
 Nouvelle serie d'oxydes derives de la structure de alpha U3 U8: M(II) U
 Mo4 O16
;
_journal_name_full 'Journal of Solid State Chemistry'
_journal_page_first 364
_journal_page_last 368
_journal_volume 67
_journal_year 1987
_chemical_formula_sum 'Ca Mo4 O16 U'
_chemical_name_systematic 'Ca U Mo4 O16'
_space_group_IT_number 2
_symmetry_space_group_name_Hall '-P 1'
_symmetry_space_group_name_H-M 'P -1'
_cell_angle_alpha 90
_cell_angle_beta 90.38
_cell_angle_gamma 120.16
_cell_formula_units_Z 2
_cell_length_a 13.239
_cell_length_b 6.651
_cell_length_c 8.236
_cell_volume 627.009
_citation_journal_id_ASTM JSSCBI
_cod_data_source_file Lee_JSSCBI_1987_1401.cif
_cod_data_source_block Ca1Mo4O16U1
_cod_original_cell_volume 627.0092
_cod_original_formula_sum 'Ca1 Mo4 O16 U1'
_cod_database_code 1530268

loop_
_symmetry_equiv_pos_as_xyz
x,y,z
-x,-y,-z

loop_
_atom_site_label
_atom_site_type_symbol
_atom_site_fract_x
_atom_site_fract_y
_atom_site_fract_z
_atom_site_occupancy
_atom_site_U_iso_or_equiv
O3 O-2 0.4335 0.283 0.746 1 0.0
O5 O-2 0.129 0.547 0.757 1 0.0
O12 O-2 0.1246 0.543 0.261 1 0.0
O10 O-2 0.2512 0.323 0.25 1 0.0
Mo4 Mo+6 0.4072 0.5759 0.7043 1 0.0
O7 O-2 0.756 0.054 0.465 1 0.0
O1 O-2 0.933 0.084 0.245 1 0.0
O6 O-2 0.748 0.044 0.035 1 0.0
O4 O-2 0.096 0.247 0.505 1 0.0
O14 O-2 0.249 0.312 0.751 1 0.0
Ca1 Ca+2 0.2501 0.954 0.2503 1 0.0
O15 O-2 0.625 0.205 0.765 1 0.0
O16 O-2 0.4377 0.29 0.249 1 0.0
O13 O-2 0.5961 0.445 0.003 1 0.0
O9 O-2 0.097 0.253 0.004 1 0.0
O2 O-2 0.9368 0.084 0.749 1 0.0
Mo3 Mo+6 0.0927 0.2614 0.7959 1 0.0
O8 O-2 0.627 0.209 0.258 1 0.0
Mo1 Mo+6 0.5963 0.4263 0.7957 1 0.0
Mo2 Mo+6 0.904 0.7337 0.7044 1 0.0
O11 O-2 0.5977 0.442 0.506 1 0.0
U1 U+6 0.24999 0.9541 0.74997 1 0.0
